data_2211075
loop_
_publ_author_name
'Poole, Martin C.'
'Fronczek, Frank R.'
'Newkome, George R.'
'Watkins, Steven F.'

_publ_section_title
;A tripyridylthioether macrocycle:
 (14,17-dithia-22,23,24-triazatetracyclo[16.3.1.1^3,7^.1^9,13^]tetracosa-1(22),3,5,7(24),9,11,13(23),18,20-nonaene-2,8-dione
;
_journal_coeditor_code IS2084
_journal_issue 11
_journal_name_full 'Acta Crystallographica Section E'
_journal_page_first o4952
_journal_page_last o4954
_journal_paper_doi 10.1107/S1600536806041262
_journal_volume 62
_journal_year 2006
_chemical_formula_moiety 'C19 H13 N3 O2 S2'
_chemical_formula_sum 'C19 H13 N3 O2 S2'
_chemical_formula_weight 379.44
_chemical_name_systematic
;
14,17-Dithia-22,23,24-triazatetracyclo[16.3.1.13,7.19,13]tetracosa-
1(22),3,5,7(24),9,11,13(23),18,20-nonaene-2,8-dione
;
_space_group_IT_number 14
_symmetry_cell_setting monoclinic
_symmetry_space_group_name_Hall '-P 2ybc'
_symmetry_space_group_name_H-M 'P 1 21/c 1'
_audit_creation_method 'WinGX routine CIF_UPDATE'
_cell_angle_alpha 90
_cell_angle_beta 98.532(5)
_cell_angle_gamma 90
_cell_formula_units_Z 4
_cell_length_a 8.7102(10)
_cell_length_b 13.1725(13)
_cell_length_c 15.497(2)
_cell_measurement_reflns_used 7195
_cell_measurement_temperature 110
_cell_measurement_theta_max 36.3
_cell_measurement_theta_min 2.5
_cell_volume 1758.4(4)
_computing_cell_refinement 'DENZO and SCALEPACK (Otwinowski & Minor, 1997)'
_computing_data_collection 'COLLECT (Nonius, 2000)'
_computing_data_reduction 'DENZO and SCALEPACK'
_computing_molecular_graphics 'Ortep-3 for Windows (Farrugia, 1997)'
_computing_publication_material 'WinGX publication routines (Farrugia, 1999)'
_computing_structure_refinement 'SHELXL-97 (Sheldrick, 1997)'
_computing_structure_solution 'SIR97 (Altomare <i>et al.</i>,  1999)'
_diffrn_measured_fraction_theta_full 0.998
_diffrn_measured_fraction_theta_max 0.961
_diffrn_measurement_device_type 'Nonius KappaCCD (with Oxford Cryostream)'
_diffrn_measurement_method '\w scans'
_diffrn_radiation_type MoK\a
_diffrn_radiation_wavelength 0.71073
_diffrn_reflns_av_R_equivalents 0.026
_diffrn_reflns_limit_h_max 14
_diffrn_reflns_limit_h_min -14
_diffrn_reflns_limit_k_max 21
_diffrn_reflns_limit_k_min -21
_diffrn_reflns_limit_l_max 25
_diffrn_reflns_limit_l_min -25
_diffrn_reflns_number 35062
_diffrn_reflns_theta_full 25
_diffrn_reflns_theta_max 36.4
_diffrn_reflns_theta_min 2.8
_diffrn_standards_decay_% <2
_diffrn_standards_number 0
_exptl_absorpt_coefficient_mu 0.322
_exptl_absorpt_correction_T_max 0.947
_exptl_absorpt_correction_T_min 0.890
_exptl_absorpt_correction_type multi-scan
_exptl_absorpt_process_details '(SCALPACK; Otwinowski & Minor, 1997)'
_exptl_crystal_colour colorless
_exptl_crystal_density_diffrn 1.433
_exptl_crystal_density_method 'not measured'
_exptl_crystal_description Plate
_exptl_crystal_F_000 784
_exptl_crystal_size_max 0.37
_exptl_crystal_size_mid 0.35
_exptl_crystal_size_min 0.17
_refine_diff_density_max 0.47
_refine_diff_density_min -0.42
_refine_ls_extinction_coef 0.0054(8)
_refine_ls_extinction_expression Fc^*^=kFc[1+0.001xFc^2^\l^3^/sin(2\q)]^-1/4^
_refine_ls_extinction_method SHELXL97
_refine_ls_goodness_of_fit_ref 1.025
_refine_ls_hydrogen_treatment constr
_refine_ls_matrix_type full
_refine_ls_number_parameters 236
_refine_ls_number_reflns 8240
_refine_ls_number_restraints 0
_refine_ls_restrained_S_all 1.025
_refine_ls_R_factor_gt 0.043
_refine_ls_shift/su_max 0.001
_refine_ls_structure_factor_coef Fsqd
_refine_ls_weighting_details 'calc w=1/[\s^2^(Fo^2^)+(0.0415P)^2^+0.7446P] where P=(Fo^2^+2Fc^2^)/3'
_refine_ls_weighting_scheme calc
_refine_ls_wR_factor_ref 0.108
_reflns_number_gt 6267
_reflns_number_total 8240
_reflns_threshold_expression I>2\s(I)
_cod_data_source_file is2084.cif
_cod_data_source_block II
_cod_depositor_comments
;
The following automatic conversions were performed:
'_symmetry_cell_setting' value 'Monoclinic' changed to 'monoclinic'
according to '/home/saulius/struct/CIF-dictionaries/cif_core.dic'
dictionary named 'cif_core.dic' version 2.4.1 from 2010-06-29.

Automatic conversion script
Id: cif_fix_enum 1527 2010-12-29 10:47:43Z saulius 

The following automatic conversions were performed:

'_symmetry_cell_setting' value 'Monoclinic' changed to 'monoclinic'
according to /home/saulius/struct/CIF-dictionaries/cif_core.dic
dictionary named 'cif_core.dic' version 2.4.1 from 2010-06-29.

Automatic conversion script
Id: cif_fix_values 1715 2011-07-08 13:25:40Z adriana 
;
_cod_original_cell_volume 1758.4(3)
_cod_original_sg_symbol_H-M 'P 21/c'
_cod_database_code 2211075
_cod_database_fobs_code 2211075

loop_
_symmetry_equiv_pos_as_xyz
'x, y, z'
'-x, y+1/2, -z+1/2'
'-x, -y, -z'
'x, -y-1/2, z-1/2'

loop_
_atom_site_type_symbol
_atom_site_label
_atom_site_fract_x
_atom_site_fract_y
_atom_site_fract_z
_atom_site_U_iso_or_equiv
_atom_site_adp_type
_atom_site_calc_flag
_atom_site_refinement_flags
_atom_site_occupancy
S S1 0.21648(3) 0.62831(2) 0.67641(2) 0.02468(7) Uani d . 1
S S2 0.21641(3) 0.82946(3) 0.53572(2) 0.02601(7) Uani d . 1
O O1 0.89183(10) 0.94448(7) 0.61725(6) 0.02800(18) Uani d . 1
O O2 0.86296(12) 0.45176(8) 0.64058(7) 0.0376(2) Uani d . 1
N N1 0.49854(11) 0.55833(7) 0.65806(6) 0.01900(16) Uani d . 1
N N2 0.77167(10) 0.69644(7) 0.64052(6) 0.01817(16) Uani d . 1
N N3 0.52520(10) 0.85003(7) 0.56563(6) 0.01743(15) Uani d . 1
C C1 0.59496(13) 0.49126(8) 0.62823(7) 0.02020(19) Uani d . 1
C C2 0.54483(16) 0.40508(8) 0.58044(8) 0.0259(2) Uani d . 1
H H2 0.6168 0.3592 0.5613 0.031 Uiso calc R 1
C C3 0.38582(17) 0.38836(9) 0.56161(8) 0.0291(3) Uani d . 1
H H3 0.347 0.3301 0.5294 0.035 Uiso calc R 1
C C4 0.28454(15) 0.45740(9) 0.59017(8) 0.0261(2) Uani d . 1
H H4 0.1754 0.4478 0.5775 0.031 Uiso calc R 1
C C5 0.34682(13) 0.54211(8) 0.63837(7) 0.02035(19) Uani d . 1
C C6 0.33559(13) 0.74106(8) 0.69817(7) 0.02077(19) Uani d . 1
H H6A 0.3558 0.753 0.7619 0.025 Uiso calc R 1
H H6B 0.4367 0.7296 0.6779 0.025 Uiso calc R 1
C C7 0.25933(13) 0.83494(9) 0.65336(7) 0.02084(19) Uani d . 1
H H7A 0.3283 0.8938 0.6695 0.025 Uiso calc R 1
H H7B 0.1612 0.8477 0.6766 0.025 Uiso calc R 1
C C8 0.39959(12) 0.85304(8) 0.50503(7) 0.01813(17) Uani d . 1
C C9 0.40557(14) 0.87391(8) 0.41671(7) 0.02111(19) Uani d . 1
H H9 0.3139 0.873 0.375 0.025 Uiso calc R 1
C C10 0.54815(15) 0.89584(9) 0.39176(7) 0.0232(2) Uani d . 1
H H10 0.5562 0.9092 0.3324 0.028 Uiso calc R 1
C C11 0.67969(14) 0.89800(8) 0.45505(7) 0.02151(19) Uani d . 1
H H11 0.7784 0.9156 0.4405 0.026 Uiso calc R 1
C C12 0.66168(12) 0.87359(7) 0.53986(7) 0.01741(17) Uani d . 1
C C13 0.79831(12) 0.87499(8) 0.61091(7) 0.01911(18) Uani d . 1
C C14 0.82082(12) 0.78724(8) 0.67325(7) 0.01817(17) Uani d . 1
C C15 0.89879(13) 0.80147(10) 0.75742(7) 0.0228(2) Uani d . 1
H H15 0.9281 0.8675 0.7783 0.027 Uiso calc R 1
C C16 0.93272(13) 0.71670(11) 0.81012(7) 0.0257(2) Uani d . 1
H H16 0.9836 0.7237 0.8684 0.031 Uiso calc R 1
C C17 0.89082(13) 0.62143(10) 0.77591(7) 0.0231(2) Uani d . 1
H H17 0.9171 0.5617 0.8092 0.028 Uiso calc R 1
C C18 0.80937(12) 0.61562(8) 0.69166(7) 0.01907(18) Uani d . 1
C C19 0.76386(14) 0.51380(8) 0.65160(7) 0.0229(2) Uani d . 1

loop_
_atom_site_aniso_label
_atom_site_aniso_U_11
_atom_site_aniso_U_22
_atom_site_aniso_U_33
_atom_site_aniso_U_12
_atom_site_aniso_U_13
_atom_site_aniso_U_23
S1 0.01979(12) 0.02561(13) 0.02956(15) -0.00449(9) 0.00670(10) -0.00096(10)
S2 0.01742(12) 0.03852(16) 0.02081(13) -0.00179(10) -0.00132(9) 0.00493(11)
O1 0.0245(4) 0.0234(4) 0.0352(5) -0.0076(3) 0.0016(3) -0.0020(3)
O2 0.0364(5) 0.0302(5) 0.0435(6) 0.0184(4) -0.0030(4) -0.0040(4)
N1 0.0229(4) 0.0171(4) 0.0170(4) -0.0009(3) 0.0030(3) 0.0000(3)
N2 0.0170(4) 0.0189(4) 0.0177(4) 0.0017(3) -0.0002(3) -0.0005(3)
N3 0.0187(4) 0.0174(4) 0.0159(4) 0.0003(3) 0.0018(3) -0.0005(3)
C1 0.0290(5) 0.0148(4) 0.0167(4) 0.0023(4) 0.0029(4) 0.0025(3)
C2 0.0427(7) 0.0149(4) 0.0201(5) 0.0011(4) 0.0043(4) 0.0001(4)
C3 0.0465(7) 0.0181(5) 0.0217(5) -0.0087(5) 0.0020(5) -0.0023(4)
C4 0.0326(6) 0.0234(5) 0.0214(5) -0.0107(4) 0.0011(4) 0.0004(4)
C5 0.0248(5) 0.0194(4) 0.0168(4) -0.0045(4) 0.0032(4) 0.0011(3)
C6 0.0209(4) 0.0213(5) 0.0196(5) -0.0012(4) 0.0013(4) 0.0002(4)
C7 0.0190(4) 0.0238(5) 0.0202(5) 0.0027(4) 0.0045(4) 0.0002(4)
C8 0.0197(4) 0.0169(4) 0.0172(4) 0.0007(3) 0.0006(3) -0.0003(3)
C9 0.0272(5) 0.0191(4) 0.0160(4) 0.0031(4) -0.0002(4) 0.0000(3)
C10 0.0340(6) 0.0198(4) 0.0164(4) 0.0015(4) 0.0054(4) 0.0010(3)
C11 0.0265(5) 0.0192(4) 0.0202(5) -0.0011(4) 0.0079(4) -0.0010(4)
C12 0.0203(4) 0.0137(4) 0.0183(4) 0.0003(3) 0.0030(3) -0.0021(3)
C13 0.0181(4) 0.0190(4) 0.0206(5) -0.0005(3) 0.0042(3) -0.0041(3)
C14 0.0149(4) 0.0220(4) 0.0174(4) -0.0014(3) 0.0020(3) -0.0023(3)
C15 0.0174(4) 0.0321(5) 0.0186(5) -0.0046(4) 0.0022(3) -0.0049(4)
C16 0.0184(5) 0.0426(7) 0.0154(4) -0.0011(4) 0.0003(3) -0.0014(4)
C17 0.0173(4) 0.0338(6) 0.0181(5) 0.0053(4) 0.0024(3) 0.0046(4)
C18 0.0155(4) 0.0224(4) 0.0190(4) 0.0047(3) 0.0015(3) 0.0009(3)
C19 0.0283(5) 0.0188(4) 0.0208(5) 0.0074(4) 0.0010(4) 0.0033(4)

loop_
_atom_type_symbol
_atom_type_description
_atom_type_scat_dispersion_real
_atom_type_scat_dispersion_imag
_atom_type_scat_source
C C 0.0033 0.0016 'International Tables Vol C Tables 4.2.6.8 and 6.1.1.4'
H H 0 0 'International Tables Vol C Tables 4.2.6.8 and 6.1.1.4'
N N 0.0061 0.0033 'International Tables Vol C Tables 4.2.6.8 and 6.1.1.4'
O O 0.0106 0.006 'International Tables Vol C Tables 4.2.6.8 and 6.1.1.4'
S S 0.1246 0.1234 'International Tables Vol C Tables 4.2.6.8 and 6.1.1.4'

loop_
_geom_angle_atom_site_label_1
_geom_angle_atom_site_label_2
_geom_angle_atom_site_label_3
_geom_angle
_geom_angle_publ_flag
C2 C1 C19 120.83(10) ?
N1 C1 C19 115.38(9) ?
N1 C1 C2 123.78(11) ?
C1 C2 C3 117.76(11) ?
C1 C2 H2 121.1 ?
C3 C2 H2 121.1 ?
C4 C3 C2 119.41(11) ?
C2 C3 H3 120.3 ?
C4 C3 H3 120.3 ?
C3 C4 C5 118.50(11) ?
C3 C4 H4 120.7 ?
C5 C4 H4 120.7 ?
N1 C5 C4 122.81(11) ?
C4 C5 S1 118.08(9) ?
N1 C5 S1 119.09(8) ?
C7 C6 H6A 109.1 ?
S1 C6 H6A 109.1 ?
C7 C6 H6B 109.1 ?
H6A C6 H6B 107.9 ?
S1 C6 H6B 109.1 ?
C7 C6 S1 112.43(8) y
C6 C7 H7A 108.3 ?
S2 C7 H7A 108.3 ?
C6 C7 H7B 108.3 ?
H7A C7 H7B 107.4 ?
S2 C7 H7B 108.3 ?
C6 C7 S2 116.02(8) y
N3 C8 C9 123.18(10) ?
C9 C8 S2 117.67(8) ?
N3 C8 S2 119.15(8) ?
C10 C9 C8 118.51(10) ?
C10 C9 H9 120.7 ?
C8 C9 H9 120.7 ?
C9 C10 C11 119.05(10) ?
C11 C10 H10 120.5 ?
C9 C10 H10 120.5 ?
C12 C11 C10 117.79(10) ?
C10 C11 H11 121.1 ?
C12 C11 H11 121.1 ?
N3 C12 C11 124.40(10) ?
C11 C12 C13 120.39(10) ?
N3 C12 C13 115.19(9) ?
O1 C13 C12 121.14(10) n
C12 C13 C14 118.55(9) y
O1 C13 C14 120.29(10) n
C15 C14 C13 119.93(10) ?
N2 C14 C13 116.02(9) ?
N2 C14 C15 123.89(10) ?
C16 C15 C14 118.34(11) ?
C14 C15 H15 120.8 ?
C16 C15 H15 120.8 ?
C15 C16 C17 118.73(10) ?
C15 C16 H16 120.6 ?
C17 C16 H16 120.6 ?
C16 C17 C18 118.41(11) ?
C16 C17 H17 120.8 ?
C18 C17 H17 120.8 ?
N2 C18 C17 123.87(10) ?
C17 C18 C19 120.12(10) ?
N2 C18 C19 115.97(9) ?
O2 C19 C1 121.73(11) n
C1 C19 C18 117.85(9) y
O2 C19 C18 120.41(11) n
C5 N1 C1 117.72(10) ?
C18 N2 C14 116.61(9) ?
C8 N3 C12 116.95(9) ?
C5 S1 C6 102.12(5) y
C8 S2 C7 101.86(5) y

loop_
_geom_bond_atom_site_label_1
_geom_bond_atom_site_label_2
_geom_bond_distance
_geom_bond_publ_flag
C1 C19 1.4918(17) y
C1 C2 1.3899(16) ?
C2 C3 1.390(2) ?
C2 H2 0.95 ?
C3 C4 1.3846(19) ?
C3 H3 0.95 ?
C4 C5 1.4060(16) ?
C4 H4 0.95 ?
C6 C7 1.5218(15) y
C6 H6A 0.99 ?
C6 H6B 0.99 ?
C7 H7A 0.99 ?
C7 H7B 0.99 ?
C8 C9 1.4047(15) ?
C9 C10 1.3847(17) ?
C9 H9 0.95 ?
C10 C11 1.3935(17) ?
C10 H10 0.95 ?
C11 C12 1.3845(15) ?
C11 H11 0.95 ?
C12 C13 1.4967(15) y
C13 C14 1.5005(16) y
C14 C15 1.3910(15) ?
C15 C16 1.3891(18) ?
C15 H15 0.95 ?
C16 C17 1.3897(18) ?
C16 H16 0.95 ?
C17 C18 1.3926(15) ?
C17 H17 0.95 ?
C18 C19 1.5060(16) y
N1 C1 1.3471(14) ?
N1 C5 1.3288(14) ?
N2 C14 1.3440(14) ?
N2 C18 1.3387(14) ?
N3 C12 1.3453(14) ?
N3 C8 1.3326(13) ?
O1 C13 1.2196(13) ?
O2 C19 1.2190(14) ?
S1 C5 1.7676(12) y
S1 C6 1.8144(11) y
S2 C7 1.8073(12) y
S2 C8 1.7588(11) y

loop_
_geom_torsion_atom_site_label_1
_geom_torsion_atom_site_label_2
_geom_torsion_atom_site_label_3
_geom_torsion_atom_site_label_4
_geom_torsion
_geom_torsion_publ_flag
C2 C1 C19 O2 -10.27(18) ?
C2 C1 C19 C18 171.15(10) ?
N1 C1 C19 O2 168.43(11) ?
N1 C1 C19 C18 -10.15(14) y
C19 C1 C2 C3 179.47(10) ?
N1 C1 C2 C3 0.88(17) ?
C1 C2 C3 C4 0.43(17) ?
C2 C3 C4 C5 -0.65(17) ?
C3 C4 C5 N1 -0.41(17) ?
C3 C4 C5 S1 -178.71(9) ?
S1 C6 C7 S2 -60.06(10) y
N3 C8 C9 C10 -2.26(16) ?
S2 C8 C9 C10 177.98(8) ?
C8 C9 C10 C11 -1.00(16) ?
C9 C10 C11 C12 2.73(16) ?
C10 C11 C12 N3 -1.48(16) ?
C10 C11 C12 C13 -179.71(10) ?
C11 C12 C13 O1 44.36(15) ?
C11 C12 C13 C14 -133.96(10) ?
N3 C12 C13 O1 -134.02(11) ?
N3 C12 C13 C14 47.66(13) y
C12 C13 C14 N2 31.63(13) y
C12 C13 C14 C15 -152.84(10) ?
O1 C13 C14 N2 -146.70(11) ?
O1 C13 C14 C15 28.83(15) ?
C13 C14 C15 C16 -172.94(10) ?
N2 C14 C15 C16 2.22(17) ?
C14 C15 C16 C17 1.53(16) ?
C15 C16 C17 C18 -3.28(16) ?
C16 C17 C18 N2 1.55(17) ?
C16 C17 C18 C19 179.07(10) ?
C17 C18 C19 O2 -61.27(16) ?
C17 C18 C19 C1 117.33(11) ?
N2 C18 C19 O2 116.43(13) ?
N2 C18 C19 C1 -64.97(14) y
C5 N1 C1 C2 -1.90(16) ?
C5 N1 C1 C19 179.44(9) ?
C1 N1 C5 C4 1.64(16) ?
C1 N1 C5 S1 179.93(8) ?
C18 N2 C14 C15 -3.94(16) ?
C18 N2 C14 C13 171.39(9) ?
C14 N2 C18 C17 2.00(16) ?
C14 N2 C18 C19 -175.61(9) ?
C8 N3 C12 C11 -1.61(15) ?
C8 N3 C12 C13 176.70(9) ?
C12 N3 C8 C9 3.51(15) ?
C12 N3 C8 S2 -176.74(7) ?
C6 S1 C5 N1 20.89(10) y
C6 S1 C5 C4 -160.75(9) ?
C5 S1 C6 C7 127.35(8) y
C8 S2 C7 C6 -78.49(9) y
C7 S2 C8 N3 12.27(10) y
C7 S2 C8 C9 -167.96(8) ?

loop_
_cod_related_entry_id
_cod_related_entry_database
_cod_related_entry_code
1 ChemSpider 21126165
